data_2300615
loop_
_publ_author_name
'Solano, Eduardo'
'Frontera, Carlos'
'Puig, Teresa'
'Obradors, Xavier'
'Ricart, Susagna'
'Ros, Josep'

_publ_section_title
;
 Neutron and X-ray diffraction study of ferrite nanocrystals obtained by
 microwave-assisted growth. A structural comparison with the thermal
 synthetic route
;
_journal_coeditor_code kk5153
_journal_issue 1
_journal_name_full 'Journal of Applied Crystallography'
_journal_page_first 414
_journal_page_last 420
_journal_paper_doi 10.1107/S1600576713032895
_journal_volume 47
_journal_year 2014
_chemical_formula_sum 'Fe2 O4 Zn'
_chemical_formula_weight 241.072
_chemical_name_systematic
;
Fe2O4Zn1
;
_space_group_IT_number 227
_symmetry_cell_setting cubic
_symmetry_space_group_name_Hall '-F 4vw 2vw 3'
_symmetry_space_group_name_H-M 'F d -3 m :2'
_cell_angle_alpha 90.00000
_cell_angle_beta 90.00000
_cell_angle_gamma 90.00000
_cell_formula_units_Z 8
_cell_length_a 8.3910(4)
_cell_length_b 8.3910(4)
_cell_length_c 8.3910(4)
_cell_measurement_temperature 300
_cell_volume 590.80(5)
_computing_structure_refinement FULLPROF
_diffrn_ambient_temperature 300
_diffrn_radiation_type 'Constant Wavelength Neutron Diffraction'
_diffrn_radiation_wavelength 2.52268
_diffrn_source 'nuclear reactor'
_pd_instr_location ' ?'
_pd_meas_2theta_range_inc 0.100078
_pd_meas_2theta_range_max 128.69000
_pd_meas_2theta_range_min 0.79000
_pd_meas_number_of_points 1280
_pd_proc_2theta_range_inc 0.100078
_pd_proc_2theta_range_max 128.9662
_pd_proc_2theta_range_min 1.0662
_pd_proc_ls_pref_orient_corr ' ?'
_pd_proc_ls_prof_R_factor 0.9393
_pd_proc_ls_prof_wR_expected 0.8140
_pd_proc_ls_prof_wR_factor 1.1978
_pd_proc_wavelength 2.522680
_pd_spec_mounting ' ?'
_refine_ls_number_parameters 23
_refine_ls_number_reflns 95
_refine_ls_number_restraints 0
_refine_ls_R_I_factor 0.9945
_cod_data_source_file kk5153sup1.cif
_cod_data_source_block ZnFe2O4
_cod_depositor_comments
;
The following automatic conversions were performed:

'_symmetry_cell_setting' value 'Cubic' changed to 'cubic' according
to
/usr/data/users/saulius/crontab/automatic-downloads/rss-feeds/IUCr/lib/dictionaries/cif_core.dic
dictionary named 'cif_core.dic' version 2.4.2 from 2011-04-26.

Automatic conversion script
Id: cif_fix_values 4268 2015-11-12 08:31:59Z antanas 
;
_cod_original_sg_symbol_H-M 'F d -3 m'
_cod_original_formula_sum 'Fe2 O4 Zn1 '
_cod_database_code 2300615
_publcif_datablock.id {2d0f1cd0-6630-42f1-89fd-b2c860cebf08}

_pd_proc_ls_prof_cr_factor 9.2702
_pd_proc_ls_prof_cwr_factor 7.2818
_pd_proc_ls_prof_cwr_expected 4.9488
_pd_proc_ls_prof_chi2 2.1651
_pd_proc_ls_prof_echi2 2.1651
_refine_ls_goodenes_of_fit_all 1.4714
_publcif_info_exptl_table_max_cols 4
_publcif_info_exptl_table_use_headnotes n

loop_
_symmetry_equiv_pos_as_xyz
x,y,z
x,-y+1/4,-z+1/4
-x+1/4,y,-z+1/4
-x+1/4,-y+1/4,z
y,z,x
-y+1/4,-z+1/4,x
y,-z+1/4,-x+1/4
-y+1/4,z,-x+1/4
z,x,y
-z+1/4,x,-y+1/4
-z+1/4,-x+1/4,y
z,-x+1/4,-y+1/4
y,x,z
-y+1/4,x,-z+1/4
y,-x+1/4,-z+1/4
-y+1/4,-x+1/4,z
z,y,x
-z+1/4,-y+1/4,x
-z+1/4,y,-x+1/4
z,-y+1/4,-x+1/4
x,z,y
x,-z+1/4,-y+1/4
-x+1/4,-z+1/4,y
-x+1/4,z,-y+1/4
-x,-y,-z
-x,y+3/4,z+3/4
x+3/4,-y,z+3/4
x+3/4,y+3/4,-z
-y,-z,-x
y+3/4,z+3/4,-x
-y,z+3/4,x+3/4
y+3/4,-z,x+3/4
-z,-x,-y
z+3/4,-x,y+3/4
z+3/4,x+3/4,-y
-z,x+3/4,y+3/4
-y,-x,-z
y+3/4,-x,z+3/4
-y,x+3/4,z+3/4
y+3/4,x+3/4,-z
-z,-y,-x
z+3/4,y+3/4,-x
z+3/4,-y,x+3/4
-z,y+3/4,x+3/4
-x,-z,-y
-x,z+3/4,y+3/4
x+3/4,z+3/4,-y
x+3/4,-z,y+3/4
x+1/2,y+1/2,z
x+1/2,-y+3/4,-z+1/4
-x+3/4,y+1/2,-z+1/4
-x+3/4,-y+3/4,z
y+1/2,z+1/2,x
-y+3/4,-z+3/4,x
y+1/2,-z+3/4,-x+1/4
-y+3/4,z+1/2,-x+1/4
z+1/2,x+1/2,y
-z+3/4,x+1/2,-y+1/4
-z+3/4,-x+3/4,y
z+1/2,-x+3/4,-y+1/4
y+1/2,x+1/2,z
-y+3/4,x+1/2,-z+1/4
y+1/2,-x+3/4,-z+1/4
-y+3/4,-x+3/4,z
z+1/2,y+1/2,x
-z+3/4,-y+3/4,x
-z+3/4,y+1/2,-x+1/4
z+1/2,-y+3/4,-x+1/4
x+1/2,z+1/2,y
x+1/2,-z+3/4,-y+1/4
-x+3/4,-z+3/4,y
-x+3/4,z+1/2,-y+1/4
-x+1/2,-y+1/2,-z
-x+1/2,y+1/4,z+3/4
x+1/4,-y+1/2,z+3/4
x+1/4,y+1/4,-z
-y+1/2,-z+1/2,-x
y+1/4,z+1/4,-x
-y+1/2,z+1/4,x+3/4
y+1/4,-z+1/2,x+3/4
-z+1/2,-x+1/2,-y
z+1/4,-x+1/2,y+3/4
z+1/4,x+1/4,-y
-z+1/2,x+1/4,y+3/4
-y+1/2,-x+1/2,-z
y+1/4,-x+1/2,z+3/4
-y+1/2,x+1/4,z+3/4
y+1/4,x+1/4,-z
-z+1/2,-y+1/2,-x
z+1/4,y+1/4,-x
z+1/4,-y+1/2,x+3/4
-z+1/2,y+1/4,x+3/4
-x+1/2,-z+1/2,-y
-x+1/2,z+1/4,y+3/4
x+1/4,z+1/4,-y
x+1/4,-z+1/2,y+3/4
x+1/2,y,z+1/2
x+1/2,-y+1/4,-z+3/4
-x+3/4,y,-z+3/4
-x+3/4,-y+1/4,z+1/2
y+1/2,z,x+1/2
-y+3/4,-z+1/4,x+1/2
y+1/2,-z+1/4,-x+3/4
-y+3/4,z,-x+3/4
z+1/2,x,y+1/2
-z+3/4,x,-y+3/4
-z+3/4,-x+1/4,y+1/2
z+1/2,-x+1/4,-y+3/4
y+1/2,x,z+1/2
-y+3/4,x,-z+3/4
y+1/2,-x+1/4,-z+3/4
-y+3/4,-x+1/4,z+1/2
z+1/2,y,x+1/2
-z+3/4,-y+1/4,x+1/2
-z+3/4,y,-x+3/4
z+1/2,-y+1/4,-x+3/4
x+1/2,z,y+1/2
x+1/2,-z+1/4,-y+3/4
-x+3/4,-z+1/4,y+1/2
-x+3/4,z,-y+3/4
-x+1/2,-y,-z+1/2
-x+1/2,y+3/4,z+1/4
x+1/4,-y,z+1/4
x+1/4,y+3/4,-z+1/2
-y+1/2,-z,-x+1/2
y+1/4,z+3/4,-x+1/2
-y+1/2,z+3/4,x+1/4
y+1/4,-z,x+1/4
-z+1/2,-x,-y+1/2
z+1/4,-x,y+1/4
z+1/4,x+3/4,-y+1/2
-z+1/2,x+3/4,y+1/4
-y+1/2,-x,-z+1/2
y+1/4,-x,z+1/4
-y+1/2,x+3/4,z+1/4
y+1/4,x+3/4,-z+1/2
-z+1/2,-y,-x+1/2
z+1/4,y+3/4,-x+1/2
z+1/4,-y,x+1/4
-z+1/2,y+3/4,x+1/4
-x+1/2,-z,-y+1/2
-x+1/2,z+3/4,y+1/4
x+1/4,z+3/4,-y+1/2
x+1/4,-z,y+1/4
x,y+1/2,z+1/2
x,-y+3/4,-z+3/4
-x+1/4,y+1/2,-z+3/4
-x+1/4,-y+3/4,z+1/2
y,z+1/2,x+1/2
-y+1/4,-z+3/4,x+1/2
y,-z+3/4,-x+3/4
-y+1/4,z+1/2,-x+3/4
z,x+1/2,y+1/2
-z+1/4,x+1/2,-y+3/4
-z+1/4,-x+3/4,y+1/2
z,-x+3/4,-y+3/4
y,x+1/2,z+1/2
-y+1/4,x+1/2,-z+3/4
y,-x+3/4,-z+3/4
-y+1/4,-x+3/4,z+1/2
z,y+1/2,x+1/2
-z+1/4,-y+3/4,x+1/2
-z+1/4,y+1/2,-x+3/4
z,-y+3/4,-x+3/4
x,z+1/2,y+1/2
x,-z+3/4,-y+3/4
-x+1/4,-z+3/4,y+1/2
-x+1/4,z+1/2,-y+3/4
-x,-y+1/2,-z+1/2
-x,y+1/4,z+1/4
x+3/4,-y+1/2,z+1/4
x+3/4,y+1/4,-z+1/2
-y,-z+1/2,-x+1/2
y+3/4,z+1/4,-x+1/2
-y,z+1/4,x+1/4
y+3/4,-z+1/2,x+1/4
-z,-x+1/2,-y+1/2
z+3/4,-x+1/2,y+1/4
z+3/4,x+1/4,-y+1/2
-z,x+1/4,y+1/4
-y,-x+1/2,-z+1/2
y+3/4,-x+1/2,z+1/4
-y,x+1/4,z+1/4
y+3/4,x+1/4,-z+1/2
-z,-y+1/2,-x+1/2
z+3/4,y+1/4,-x+1/2
z+3/4,-y+1/2,x+1/4
-z,y+1/4,x+1/4
-x,-z+1/2,-y+1/2
-x,z+1/4,y+1/4
x+3/4,z+1/4,-y+1/2
x+3/4,-z+1/2,y+1/4

loop_
_atom_site_label
_atom_site_fract_x
_atom_site_fract_y
_atom_site_fract_z
_atom_site_U_iso_or_equiv
_atom_site_occupancy
_atom_site_adp_type
_atom_site_type_symbol
Fe1 0.12500 0.12500 0.12500 0.00887 0.621(16) Uiso Fe
Zn1 0.12500 0.12500 0.12500 0.00887 0.379(16) Uiso Zn
Fe2 0.50000 0.50000 0.50000 0.00887 0.689(8) Uiso Fe
Zn 0.50000 0.50000 0.50000 0.00887 0.311(8) Uiso Zn
O1 0.2535(3) 0.2535(3) 0.2535(3) 0.00887 0.99994 Uiso O

loop_
_atom_type_symbol
_atom_type_scat_length_neutron
_atom_type_scat_source
Fe 0.94500 V.F._Sears_Neutron_News_3_26_(1992)
Zn 0.56800 V.F._Sears_Neutron_News_3_26_(1992)
O 0.58030 V.F._Sears_Neutron_News_3_26_(1992)

loop_
_geom_angle_atom_site_label_1
_geom_angle_atom_site_label_2
_geom_angle_atom_site_label_3
_geom_angle_site_symmetry_1
_geom_angle_site_symmetry_2
_geom_angle_site_symmetry_3
_geom_angle
_geom_angle_publ_flag
O1 Fe1 O1 1 1 2 109.5 1

loop_
_geom_bond_atom_site_label_1
_geom_bond_atom_site_label_2
_geom_bond_site_symmetry_1
_geom_bond_site_symmetry_2
_geom_bond_distance
_geom_bond_publ_flag
Fe1 O1 1 1 1.8676 1

loop_
_publcif_info_datablock.id
_publcif_info_datablock.publ_exptl
_publcif_info_datablock.publ_geom
_publcif_info_datablock.structure
{30da5a25-45db-480d-89ed-ce3be94546bf} ? ? ?
{2d0f1cd0-6630-42f1-89fd-b2c860cebf08} y y y

_cod_database_fobs_code 2300615
